data_2009908
loop_
_publ_author_name
'Udo Engelhardt'
'Brigitte Stromburg'
'Andr\'e Simon'

_publ_section_title
;
 Ein ges\"attigter anorganischer Phosphor(V)
 Hydrazin-Schwefel(IV)-Sechsring mit Twist-Boot-Konformation
;
_journal_issue 7
_journal_name_full 'Acta Crystallographica Section C'
_journal_page_first 1104
_journal_page_last 1106
_journal_paper_doi 10.1107/S0108270193013770
_journal_volume 50
_journal_year 1994
_chemical_formula_sum 'C14 H21 N4 O6 P S2'
_chemical_formula_weight 436.45
_space_group_IT_number 2
_space_group_name_Hall '-P 1'
_space_group_name_H-M_alt 'P -1'
_symmetry_cell_setting triclinic
_symmetry_space_group_name_Hall '-P 1'
_symmetry_space_group_name_H-M 'P -1'
_atom_type_scat_source ' Cromer & Mann (1968), Stewart, Davidson & Simpson (1965)'
_cell_angle_alpha 63.21(4)
_cell_angle_beta 84.78(4)
_cell_angle_gamma 88.10(4)
_cell_formula_units_Z 2
_cell_length_a 8.912(4)
_cell_length_b 11.139(6)
_cell_length_c 11.507(5)
_cell_measurement_reflns_used 100
_cell_measurement_temperature 293
_cell_measurement_theta_max 10
_cell_measurement_theta_min 5
_cell_volume 1015.4(9)
_diffrn_measurement_device 'automatisches Stoe-Vierkreis'
_diffrn_measurement_method \w
_diffrn_radiation_type MoK\a
_diffrn_radiation_wavelength 0.71069
_diffrn_reflns_av_R_equivalents 0.066
_diffrn_reflns_limit_h_max 9
_diffrn_reflns_limit_h_min -10
_diffrn_reflns_limit_k_max 11
_diffrn_reflns_limit_k_min -1
_diffrn_reflns_limit_l_max 12
_diffrn_reflns_limit_l_min -12
_diffrn_reflns_number 2841
_diffrn_reflns_theta_max 25
_diffrn_standards_decay_% 1
_diffrn_standards_interval_count 100
_diffrn_standards_number 3
_exptl_absorpt_coefficient_mu 0.36
_exptl_absorpt_correction_type none
_exptl_crystal_colour farblos
_exptl_crystal_density_diffrn 1.427(4)
_exptl_crystal_description prismenf\"ormig
_exptl_crystal_size_max 0.35
_exptl_crystal_size_mid 0.3
_exptl_crystal_size_min 0.22
_refine_diff_density_max 0.65
_refine_diff_density_min -0.58
_refine_ls_extinction_coef 0.7(2)
_refine_ls_extinction_method 'isotrop (Larson, 1967)'
_refine_ls_goodness_of_fit_obs 1.53
_refine_ls_hydrogen_treatment ' ?'
_refine_ls_number_parameters 297
_refine_ls_number_reflns 2051
_refine_ls_R_factor_obs 0.059
_refine_ls_shift/esd_max ' 0.36 [x von C(14)]'
_refine_ls_structure_factor_coef F
_refine_ls_weighting_details 'w = 1/\s(F~o~)'
_refine_ls_weighting_scheme calc
_refine_ls_wR_factor_obs 0.042
_reflns_number_observed 1442
_reflns_number_total 2637
_reflns_observed_criterion I>2\s(I)
_cod_data_source_file sh1089.cif
_cod_data_source_block a
_cod_depositor_comments
;
The following automatic conversions were performed:

'_refine_ls_weighting_scheme' value 'w = 1/\s(F~o~)' was changed to
'calc'. New tag '_refine_ls_weighting_details' was created. The value
of the new tag was set to 'w = 1/\s(F~o~)'.

Automatic conversion script
Id: cif_fix_values 3143 2015-03-26 13:38:13Z robertas 
;
_cod_original_cell_volume 1015(3)
_cod_database_code 2009908

loop_
_space_group_symop_id
_space_group_symop_operation_xyz
1 x,y,z
2 -x,-y,-z

loop_
_atom_site_label
_atom_site_fract_x
_atom_site_fract_y
_atom_site_fract_z
_atom_site_U_iso_or_equiv
P 0.2573(2) 0.6926(2) 0.4297(2) 44.0(10)
S(1) 0.2568(2) 0.5174(2) 0.5715(2) 58.0(10)
S(2) 0.3037(2) 1.0303(2) 0.3282(2) 67.0(10)
O(1) 0.2124(4) 0.7021(4) 0.2930(3) 51(3)
O(2) 0.2019(5) 1.0810(5) 0.2266(4) 89(4)
O(3) 0.3033(6) 0.9684(5) 0.5994(4) 74(4)
O(4) 0.1554(5) 0.7848(6) 0.6742(4) 80(4)
O(5) 0.5312(5) 1.0849(6) 0.1313(4) 79(4)
O(6) 0.6184(5) 0.8734(5) 0.1923(4) 68(4)
N(1) 0.1408(5) 0.8076(5) 0.4373(4) 45(4)
N(2) 0.2016(6) 0.9074(5) 0.4585(5) 55(4)
N(3) 0.4197(5) 0.7759(5) 0.3966(4) 43(4)
N(4) 0.4132(5) 0.9086(5) 0.3031(5) 51(4)
C(1) 0.2623(7) 0.6019(6) 0.2562(5) 42(5)
C(2) 0.1694(7) 0.4980(7) 0.2800(6) 52(5)
C(3) 0.2150(10) 0.4007(8) 0.2412(7) 66(6)
C(4) 0.3580(10) 0.4138(9) 0.1762(7) 70(7)
C(5) 0.4450(10) 0.5200(10) 0.1504(7) 76(8)
C(6) 0.4023(8) 0.6169(8) 0.1898(7) 61(6)
C(7) -0.0236(9) 0.8150(10) 0.4220(9) 70(8)
C(8) 0.5340(10) 0.7430(10) 0.4929(8) 60(7)
C(9) 0.2294(8) 0.8925(8) 0.5832(7) 57(6)
C(10) 0.1840(10) 0.7570(10) 0.8100(8) 161(12)
C(11) 0.131(2) 0.649(2) 0.8953(9) 22E1(2)
C(12) 0.5275(8) 0.9668(9) 0.1989(6) 59(6)
C(13) 0.7390(10) 0.9210(10) 0.0854(9) 99(10)
C(14) 0.8310(10) 0.8130(10) 0.0968(9) 147(14)
H(2) .0669 .4917 .3258 .05
H(3) .166(6) .311(6) .254(5) .07(2)
H(4) .398(6) .323(6) .164(5) .07(2)
H(5) .542(6) .523(6) .132(5) .05(2)
H(6) .460(5) .695(5) .167(4) .03(2)
H(71) -.050(7) .733(6) .422(6) .07(3)
H(72) -.074(7) .822(6) .498(6) .10(3)
H(73) -.038(9) .913(9) .337(8) .16(4)
H(81) .531(6) .640(6) .545(5) .07(2)
H(82) .641(7) .763(7) .445(6) .10(3)
H(83) .521(8) .794(7) .524(7) .09(3)
H(101) .2953 .7559 .8153 .17
H(102) .1382 .8305 .8278 .17
H(111) .0196 .6493 .8899 .23
H(112) .1767 .5746 .8774 .23
H(113) .1501 .6297 .9862 .23
H(131) .700(7) .990(7) .028(6) .06(3)
H(132) .786(8) 1.030(9) .076(8) .14(3)
H(141) .8716 .7748 .1847 .15
H(142) .7665 .7441 .0919 .15
H(143) .910(6) .829(6) .038(5) .07(2)

loop_
_geom_angle_atom_site_label_1
_geom_angle_atom_site_label_2
_geom_angle_atom_site_label_3
_geom_angle
_geom_angle_publ_flag
P N(1) N(2) 117.1(4) yes
P N(1) C(7) 126.4(6) yes
C(7) N(1) N(2) 116.6(7) yes
S(2) N(2) N(1) 116.6(4) yes
S(2) N(2) C(9) 116.0(5) yes
C(9) N(2) N(1) 123.8(5) yes
S(1) P O(1) 116.0(2) yes
N(1) P O(1) 97.9(3) yes
N(1) P S(1) 120.2(2) yes
N(1) P N(3) 99.5(3) yes
N(2) S(2) O(2) 104.1(3) yes
O(1) C(1) C(2) 119.8(6) no
C(2) C(1) C(6) 121.7(8) no
P N(3) N(4) 113.6(4) yes
P N(3) C(8) 123.3(4) yes
C(8) N(3) N(4) 117.0(6) yes
S(2) N(4) N(3) 123.1(4) yes
S(2) N(4) C(12) 112.4(5) yes
C(12) N(4) N(3) 121.6(6) yes
P O(1) C(1) 119.2(3) yes
N(3) P O(1) 106.4(2) yes
N(3) P S(1) 114.3(2) yes
N(2) S(2) N(4) 90.9(3) yes
N(4) S(2) O(2) 105.9(3) yes
O(1) C(1) C(6) 118.4(7) no
C(1) C(2) C(3) 120.4(6) no
C(2) C(3) C(4) 118.2(8) no
C(4) C(5) C(6) 122.6(8) no
N(2) C(9) O(3) 123.5(6) no
O(3) C(9) O(4) 127.4(8) no
O(4) C(10) C(11) 114.0(10) no
N(4) C(12) O(6) 110.9(6) no
C(12) O(6) C(13) 116.0(6) no
C(3) C(4) C(5) 120.0(10) no
C(5) C(6) C(1) 117.1(8) no
N(2) C(9) O(4) 109.1(7) no
C(9) O(4) C(10) 113.1(8) no
N(4) C(12) O(5) 120.3(8) no
O(5) C(12) O(6) 128.9(6) no
O(6) C(13) C(14) 109.2(8) no

loop_
_geom_bond_atom_site_label_1
_geom_bond_atom_site_label_2
_geom_bond_distance
_geom_bond_publ_flag
P S(1) 1.897(2) yes
P N(1) 1.650(6) yes
S(2) O(2) 1.440(5) yes
S(2) N(4) 1.758(6) yes
N(1) N(2) 1.377(9) yes
N(1) C(7) 1.490(10) yes
N(2) C(9) 1.410(10) yes
C(9) O(3) 1.180(10) yes
C(9) O(4) 1.329(8) yes
O(4) C(10) 1.490(10) yes
C(1) C(2) 1.360(10) no
C(3) C(4) 1.390(10) no
C(5) C(6) 1.37(2) no
C(10) C(11) 1.23(2) no
P O(1) 1.615(5) yes
P N(3) 1.665(5) yes
S(2) N(2) 1.713(5) yes
O(1) C(1) 1.407(9) yes
N(3) N(4) 1.385(6) yes
N(3) C(8) 1.490(10) yes
N(4) C(12) 1.420(8) yes
C(12) O(5) 1.190(10) yes
C(12) O(6) 1.320(10) yes
O(6) C(13) 1.470(10) yes
C(2) C(3) 1.380(10) no
C(4) C(5) 1.350(10) no
C(6) C(1) 1.376(9) no
C(13) C(14) 1.40(2) no

loop_
_geom_torsion_atom_site_label_1
_geom_torsion_atom_site_label_2
_geom_torsion_atom_site_label_3
_geom_torsion_atom_site_label_4
_geom_torsion
_geom_torsion_publ_flag
C(7) N(1) N(2) C(9) 98.3(7) yes
P N(1) N(2) C(9) -82.3(7) no
C(8) N(3) N(4) C(12) 71.9(9) yes
P N(3) N(4) C(12) -134.5(6) no
P N(1) N(2) S(2) 75.4(4) no
C(7) N(1) N(2) S(2) -103.9(6) no
P N(3) N(4) S(2) 66.2(6) no
C(8) N(3) N(4) S(2) -87.4(7) no
N(1) N(2) C(9) O(3) 166.9(7) no
S(2) N(2) C(9) O(3) 9.0(10) no
N(3) N(4) C(12) O(5) -169.0(7) no
S(2) N(4) C(12) O(5) -8.0(10) no
N(1) N(2) C(9) O(4) -15.3(9) no
S(2) N(2) C(9) O(4) -173.2(5) no
N(3) N(4) C(12) O(6) 11.0(10) no
S(2) N(4) C(12) O(6) 172.8(5) no
